data_2225489
loop_
_publ_author_name
'Kadirova, Zukhra Ch.'
'Chepulsky, Stanislav A.'
'Parpiev, Nusrat A.'
'Talipov, Samat A.'
'Sharipov, Khasan T.'

_publ_section_title
;
 Bis(7-methoxy-1-methyl-4,9-dihydro-3<i>H</i>-\b-carbolinium)
 tetrachloridozincate
;
_journal_coeditor_code BV2139
_journal_issue 4
_journal_name_full 'Acta Crystallographica Section E'
_journal_page_first m473
_journal_paper_doi 10.1107/S1600536810010822
_journal_volume 66
_journal_year 2010
_chemical_formula_iupac '(C13 H15 N2 O)2 [Zn Cl4]'
_chemical_formula_sum 'C26 H30 Cl4 N4 O2 Zn'
_chemical_formula_weight 637.71
_chemical_name_common 'di(harmalinium) tetrachloridozincate'
_chemical_name_systematic
;
Bis(7-methoxy-1-methyl-4,9-dihydro-3<i>H</i>-\b-carbolinium)
tetrachloridozincate
;
_space_group_IT_number 14
_symmetry_cell_setting monoclinic
_symmetry_space_group_name_Hall '-P 2ybc'
_symmetry_space_group_name_H-M 'P 1 21/c 1'
_atom_sites_solution_hydrogens geom
_atom_sites_solution_primary direct
_atom_sites_solution_secondary difmap
_audit_creation_method SHELXL-97
_cell_angle_alpha 90.00
_cell_angle_beta 107.0797(16)
_cell_angle_gamma 90.00
_cell_formula_units_Z 4
_cell_length_a 11.2314(2)
_cell_length_b 19.1274(2)
_cell_length_c 13.5614(2)
_cell_measurement_reflns_used 4954
_cell_measurement_temperature 293(2)
_cell_measurement_theta_max 70.99
_cell_measurement_theta_min 4.12
_cell_volume 2784.87(7)
_computing_cell_refinement 'CrysAlis Pro (Oxford Diffraction, 2007)'
_computing_data_collection 'CrysAlis Pro (Oxford Diffraction, 2007)'
_computing_data_reduction 'CrysAlis Pro (Oxford Diffraction, 2007)'
_computing_molecular_graphics 'ORTEP-3 for Windows (Farrugia, 1997)'
_computing_publication_material 'publCIF (Westrip, 2010)'
_computing_structure_refinement 'SHELXL97 (Sheldrick, 2008)'
_computing_structure_solution 'SHELXS97 (Sheldrick, 2008)'
_diffrn_ambient_temperature 293(2)
_diffrn_measured_fraction_theta_full 0.960
_diffrn_measured_fraction_theta_max 0.960
_diffrn_measurement_device_type 'Oxford Diffraction Xcalibur'
_diffrn_measurement_method 'heavy atom'
_diffrn_radiation_monochromator graphite
_diffrn_radiation_source 'fine-focus sealed tube'
_diffrn_radiation_type CuK\a
_diffrn_radiation_wavelength 1.54184
_diffrn_reflns_av_R_equivalents 0.0346
_diffrn_reflns_av_sigmaI/netI 0.0350
_diffrn_reflns_limit_h_max 13
_diffrn_reflns_limit_h_min -11
_diffrn_reflns_limit_k_max 22
_diffrn_reflns_limit_k_min -18
_diffrn_reflns_limit_l_max 16
_diffrn_reflns_limit_l_min -16
_diffrn_reflns_number 12418
_diffrn_reflns_theta_full 70.99
_diffrn_reflns_theta_max 70.99
_diffrn_reflns_theta_min 4.12
_diffrn_standards_decay_% 0
_diffrn_standards_interval_count 120
_diffrn_standards_number 3
_exptl_absorpt_coefficient_mu 5.014
_exptl_absorpt_correction_T_max 0.644
_exptl_absorpt_correction_T_min 0.544
_exptl_absorpt_correction_type multi-scan
_exptl_absorpt_process_details
;
(<i>CrysAlis Pro</i>; Oxford Diffraction, 2007)
;
_exptl_crystal_colour colourless
_exptl_crystal_density_diffrn 1.521
_exptl_crystal_density_method 'not measured'
_exptl_crystal_description monoclinic
_exptl_crystal_F_000 1312
_exptl_crystal_size_max 0.25
_exptl_crystal_size_mid 0.12
_exptl_crystal_size_min 0.08
_refine_diff_density_max 0.541
_refine_diff_density_min -0.461
_refine_ls_extinction_method none
_refine_ls_goodness_of_fit_ref 1.038
_refine_ls_hydrogen_treatment constr
_refine_ls_matrix_type full
_refine_ls_number_constraints 0
_refine_ls_number_parameters 334
_refine_ls_number_reflns 4954
_refine_ls_number_restraints 0
_refine_ls_restrained_S_all 1.038
_refine_ls_R_factor_all 0.0622
_refine_ls_R_factor_gt 0.0431
_refine_ls_shift/su_max 0.000
_refine_ls_shift/su_mean 0.000
_refine_ls_structure_factor_coef Fsqd
_refine_ls_weighting_details 'calc w=1/[\s^2^(Fo^2^)+(0.0588P)^2^+1.2361P] where P=(Fo^2^+2Fc^2^)/3'
_refine_ls_weighting_scheme calc
_refine_ls_wR_factor_gt 0.1073
_refine_ls_wR_factor_ref 0.1161
_reflns_number_gt 3724
_reflns_number_total 4954
_reflns_threshold_expression I>2\s(I)
_cod_data_source_file bv2139.cif
_cod_data_source_block I
_cod_original_sg_symbol_H-M 'P 21/c'
_cod_database_code 2225489
_cod_database_fobs_code 2225489

loop_
_symmetry_equiv_pos_as_xyz
'x, y, z'
'-x, y+1/2, -z+1/2'
'-x, -y, -z'
'x, -y-1/2, z-1/2'

loop_
_atom_site_type_symbol
_atom_site_label
_atom_site_fract_x
_atom_site_fract_y
_atom_site_fract_z
_atom_site_U_iso_or_equiv
_atom_site_adp_type
_atom_site_calc_flag
_atom_site_refinement_flags
_atom_site_occupancy
_atom_site_disorder_assembly
_atom_site_disorder_group
Zn Zn1 0.76391(4) 0.05281(2) 0.78045(4) 0.04473(15) Uani d . 1 . .
Cl Cl1 0.80185(10) 0.14137(5) 0.68163(7) 0.0583(3) Uani d . 1 . .
Cl Cl2 0.90754(9) -0.03331(5) 0.80919(8) 0.0623(3) Uani d . 1 . .
Cl Cl3 0.57608(8) 0.00479(5) 0.70451(9) 0.0678(3) Uani d . 1 . .
Cl Cl4 0.77170(12) 0.10536(5) 0.93383(8) 0.0734(3) Uani d . 1 . .
O O1 0.1080(2) 0.18482(13) 0.5051(2) 0.0595(7) Uani d . 1 . .
N N1 0.0972(2) -0.04362(13) 0.6637(2) 0.0402(6) Uani d . 1 . .
H H1A 0.0414 -0.0400 0.6953 0.048 Uiso calc R 1 . .
N N2 0.2328(3) -0.21801(15) 0.6886(2) 0.0480(7) Uani d . 1 . .
H H2A 0.2367 -0.2566 0.7221 0.058 Uiso calc R 1 . .
C C1 0.1660(3) -0.10271(17) 0.6593(2) 0.0400(7) Uani d . 1 . .
C C2 0.1632(3) -0.16743(17) 0.7074(3) 0.0444(8) Uani d . 1 . .
C C3 0.3039(3) -0.21253(19) 0.6142(3) 0.0540(9) Uani d . 1 . .
H H3A 0.2531 -0.2301 0.5482 0.065 Uiso calc R 1 . .
H H3B 0.3768 -0.2423 0.6369 0.065 Uiso calc R 1 . .
C C4 0.3451(3) -0.14021(19) 0.5997(3) 0.0508(9) Uani d . 1 . .
H H4A 0.4222 -0.1300 0.6529 0.061 Uiso calc R 1 . .
H H4B 0.3613 -0.1370 0.5334 0.061 Uiso calc R 1 . .
C C5 0.2495(3) -0.08782(17) 0.6044(2) 0.0390(7) Uani d . 1 . .
C C6 0.2285(3) -0.01784(17) 0.5711(2) 0.0388(7) Uani d . 1 . .
C C7 0.2806(3) 0.02628(19) 0.5116(2) 0.0476(8) Uani d . 1 . .
H H7A 0.3440 0.0104 0.4860 0.057 Uiso calc R 1 . .
C C8 0.2367(3) 0.0920(2) 0.4926(3) 0.0521(9) Uani d . 1 . .
H H8A 0.2696 0.1214 0.4526 0.063 Uiso calc R 1 . .
C C9 0.1411(3) 0.11741(18) 0.5325(2) 0.0451(8) Uani d . 1 . .
C C10 0.0876(3) 0.07649(17) 0.5905(2) 0.0402(7) Uani d . 1 . .
H H10A 0.0247 0.0932 0.6161 0.048 Uiso calc R 1 . .
C C11 0.1329(3) 0.00793(16) 0.6094(2) 0.0357(7) Uani d . 1 . .
C C12 0.0871(4) -0.1803(2) 0.7790(3) 0.0640(11) Uani d . 1 . .
H H12A 0.0985 -0.2277 0.8032 0.096 Uiso calc R 1 . .
H H12B 0.0007 -0.1725 0.7433 0.096 Uiso calc R 1 . .
H H12C 0.1130 -0.1490 0.8367 0.096 Uiso calc R 1 . .
C C13 0.0274(4) 0.2179(2) 0.5539(3) 0.0582(10) Uani d . 1 . .
H H13A 0.0111 0.2649 0.5286 0.087 Uiso calc R 1 . .
H H13B 0.0661 0.2188 0.6271 0.087 Uiso calc R 1 . .
H H13C -0.0495 0.1925 0.5389 0.087 Uiso calc R 1 . .
N N3 0.3936(3) 0.10991(15) 0.7707(2) 0.0473(7) Uani d . 1 . .
H H3C 0.4395 0.0784 0.7550 0.057 Uiso calc R 1 . .
N N4 0.2175(3) 0.03927(17) 0.9329(2) 0.0573(8) Uani d . 1 . .
H H4C 0.2128 0.0035 0.9700 0.069 Uiso calc R 1 . .
O O2 0.4732(3) 0.32178(13) 0.5990(2) 0.0626(7) Uani d . 1 . .
C C14 0.3153(3) 0.10024(18) 0.8312(2) 0.0437(8) Uani d . 1 . .
C C15 0.3010(3) 0.03874(19) 0.8826(3) 0.0482(8) Uani d . 1 . .
C C16 0.1328(5) 0.0970(2) 0.9292(4) 0.0863(15) Uani d . 1 . .
H H16A 0.0549 0.0866 0.8771 0.104 Uiso calc R 1 . .
H H16B 0.1153 0.0994 0.9950 0.104 Uiso calc R 1 . .
C C17 0.1742(4) 0.1655(2) 0.9072(3) 0.0649(11) Uani d . 1 . .
H H17A 0.2174 0.1882 0.9717 0.078 Uiso calc R 1 . .
H H17B 0.1019 0.1937 0.8734 0.078 Uiso calc R 1 . .
C C18 0.2582(3) 0.16256(18) 0.8406(2) 0.0442(8) Uani d . 1 . .
C C19 0.3027(3) 0.21319(18) 0.7847(2) 0.0422(7) Uani d . 1 . .
C C20 0.2842(3) 0.28532(19) 0.7657(3) 0.0495(8) Uani d . 1 . .
H H20A 0.2319 0.3102 0.7949 0.059 Uiso calc R 1 . .
C C21 0.3427(3) 0.31842(18) 0.7049(3) 0.0508(9) Uani d . 1 . .
H H21A 0.3302 0.3661 0.6926 0.061 Uiso calc R 1 . .
C C22 0.4230(3) 0.28139(18) 0.6597(3) 0.0474(8) Uani d . 1 . .
C C23 0.4460(3) 0.21113(18) 0.6765(3) 0.0462(8) Uani d . 1 . .
H H23A 0.4988 0.1870 0.6470 0.055 Uiso calc R 1 . .
C C24 0.3857(3) 0.17796(17) 0.7401(2) 0.0418(7) Uani d . 1 . .
C C25 0.3748(4) -0.0254(2) 0.8814(3) 0.0622(10) Uani d . 1 . .
H H25A 0.3504 -0.0613 0.9209 0.093 Uiso calc R 1 . .
H H25B 0.4618 -0.0154 0.9108 0.093 Uiso calc R 1 . .
H H25C 0.3601 -0.0410 0.8115 0.093 Uiso calc R 1 . .
C C26 0.5400(4) 0.2872(2) 0.5392(3) 0.0639(11) Uani d . 1 . .
H H26A 0.5706 0.3211 0.5003 0.096 Uiso calc R 1 . .
H H26B 0.4858 0.2550 0.4929 0.096 Uiso calc R 1 . .
H H26C 0.6090 0.2622 0.5841 0.096 Uiso calc R 1 . .

loop_
_atom_site_aniso_label
_atom_site_aniso_U_11
_atom_site_aniso_U_22
_atom_site_aniso_U_33
_atom_site_aniso_U_12
_atom_site_aniso_U_13
_atom_site_aniso_U_23
Zn1 0.0481(3) 0.0351(2) 0.0585(3) 0.0031(2) 0.0273(2) 0.0015(2)
Cl1 0.0841(6) 0.0390(5) 0.0623(5) -0.0064(4) 0.0377(5) 0.0017(4)
Cl2 0.0606(5) 0.0537(5) 0.0827(6) 0.0188(4) 0.0365(5) 0.0093(5)
Cl3 0.0475(5) 0.0542(6) 0.1095(8) -0.0051(4) 0.0350(5) -0.0148(6)
Cl4 0.1199(9) 0.0529(6) 0.0611(5) 0.0163(6) 0.0481(6) 0.0022(5)
O1 0.0744(17) 0.0393(14) 0.0765(17) 0.0082(13) 0.0404(15) 0.0158(13)
N1 0.0428(14) 0.0343(15) 0.0504(15) -0.0003(12) 0.0241(12) 0.0002(12)
N2 0.0563(17) 0.0316(15) 0.0590(16) 0.0076(13) 0.0214(14) 0.0037(13)
C1 0.0412(17) 0.0359(17) 0.0420(16) -0.0014(14) 0.0111(14) 0.0004(14)
C2 0.0469(18) 0.0370(18) 0.0516(19) -0.0035(16) 0.0179(15) -0.0037(15)
C3 0.050(2) 0.048(2) 0.065(2) 0.0071(17) 0.0193(18) -0.0009(19)
C4 0.056(2) 0.046(2) 0.055(2) 0.0059(17) 0.0230(17) -0.0025(17)
C5 0.0387(16) 0.0397(18) 0.0395(16) -0.0007(14) 0.0129(14) -0.0052(14)
C6 0.0418(17) 0.0381(18) 0.0365(15) -0.0017(14) 0.0117(13) -0.0052(14)
C7 0.0515(19) 0.051(2) 0.0470(18) 0.0020(17) 0.0254(16) 0.0018(17)
C8 0.056(2) 0.054(2) 0.0528(19) -0.0036(18) 0.0251(17) 0.0096(18)
C9 0.052(2) 0.0370(18) 0.0459(17) -0.0005(16) 0.0145(15) 0.0049(15)
C10 0.0418(17) 0.0360(17) 0.0445(17) -0.0007(14) 0.0154(14) 0.0003(14)
C11 0.0390(16) 0.0323(16) 0.0364(15) -0.0045(13) 0.0121(13) -0.0008(13)
C12 0.079(3) 0.041(2) 0.087(3) 0.007(2) 0.048(2) 0.015(2)
C13 0.060(2) 0.046(2) 0.071(2) 0.0085(18) 0.0224(19) 0.0100(19)
N3 0.0495(16) 0.0385(16) 0.0592(16) 0.0045(13) 0.0243(14) -0.0017(14)
N4 0.070(2) 0.0500(19) 0.0582(17) -0.0025(16) 0.0281(16) 0.0031(15)
O2 0.0742(17) 0.0449(15) 0.0789(17) -0.0053(13) 0.0384(15) -0.0002(14)
C14 0.0442(18) 0.0416(19) 0.0452(17) -0.0028(15) 0.0127(15) -0.0054(15)
C15 0.053(2) 0.045(2) 0.0451(18) -0.0054(16) 0.0107(16) -0.0062(16)
C16 0.096(3) 0.070(3) 0.119(4) 0.004(3) 0.071(3) 0.008(3)
C17 0.072(3) 0.061(3) 0.075(3) 0.007(2) 0.041(2) -0.001(2)
C18 0.0444(18) 0.046(2) 0.0421(17) -0.0009(16) 0.0124(15) -0.0087(15)
C19 0.0414(17) 0.0404(18) 0.0440(17) 0.0019(14) 0.0114(14) -0.0082(15)
C20 0.051(2) 0.0395(19) 0.060(2) 0.0088(16) 0.0193(17) -0.0090(17)
C21 0.059(2) 0.0306(17) 0.063(2) 0.0016(16) 0.0180(18) -0.0051(17)
C22 0.0457(18) 0.0406(19) 0.0560(19) -0.0041(16) 0.0155(16) -0.0038(16)
C23 0.0437(18) 0.0421(19) 0.0550(19) 0.0021(16) 0.0179(16) -0.0051(16)
C24 0.0388(17) 0.0348(18) 0.0495(18) 0.0004(14) 0.0094(14) -0.0061(15)
C25 0.077(3) 0.045(2) 0.068(2) 0.006(2) 0.026(2) 0.0060(19)
C26 0.069(3) 0.061(3) 0.072(2) -0.002(2) 0.037(2) 0.001(2)

loop_
_atom_type_symbol
_atom_type_description
_atom_type_scat_dispersion_real
_atom_type_scat_dispersion_imag
_atom_type_scat_source
C C 0.0181 0.0091 'International Tables Vol C Tables 4.2.6.8 and 6.1.1.4'
H H 0.0000 0.0000 'International Tables Vol C Tables 4.2.6.8 and 6.1.1.4'
O O 0.0492 0.0322 'International Tables Vol C Tables 4.2.6.8 and 6.1.1.4'
N N 0.0311 0.0180 'International Tables Vol C Tables 4.2.6.8 and 6.1.1.4'
Zn Zn -1.5491 0.6778 'International Tables Vol C Tables 4.2.6.8 and 6.1.1.4'
Cl Cl 0.3639 0.7018 'International Tables Vol C Tables 4.2.6.8 and 6.1.1.4'

loop_
_geom_angle_atom_site_label_1
_geom_angle_atom_site_label_2
_geom_angle_atom_site_label_3
_geom_angle_site_symmetry_1
_geom_angle_site_symmetry_3
_geom_angle
_geom_angle_publ_flag
Cl3 Zn1 Cl2 . . 107.88(4) ?
Cl3 Zn1 Cl1 . . 110.26(4) ?
Cl2 Zn1 Cl1 . . 113.37(4) ?
Cl3 Zn1 Cl4 . . 112.03(4) ?
Cl2 Zn1 Cl4 . . 109.20(4) ?
Cl1 Zn1 Cl4 . . 104.15(4) ?
C9 O1 C13 . . 117.1(3) ?
C11 N1 C1 . . 108.2(2) ?
C2 N2 C3 . . 123.8(3) ?
N1 C1 C5 . . 109.3(3) ?
N1 C1 C2 . . 127.8(3) ?
C5 C1 C2 . . 122.8(3) ?
N2 C2 C1 . . 117.6(3) ?
N2 C2 C12 . . 119.5(3) ?
C1 C2 C12 . . 122.9(3) ?
N2 C3 C4 . . 114.3(3) ?
C5 C4 C3 . . 111.4(3) ?
C1 C5 C6 . . 106.9(3) ?
C1 C5 C4 . . 119.7(3) ?
C6 C5 C4 . . 133.0(3) ?
C7 C6 C5 . . 134.0(3) ?
C7 C6 C11 . . 119.4(3) ?
C5 C6 C11 . . 106.7(3) ?
C8 C7 C6 . . 118.6(3) ?
C7 C8 C9 . . 121.4(3) ?
O1 C9 C10 . . 124.6(3) ?
O1 C9 C8 . . 113.3(3) ?
C10 C9 C8 . . 122.1(3) ?
C9 C10 C11 . . 116.3(3) ?
N1 C11 C10 . . 128.9(3) ?
N1 C11 C6 . . 108.8(3) ?
C10 C11 C6 . . 122.2(3) ?
C24 N3 C14 . . 108.3(3) ?
C15 N4 C16 . . 123.4(3) ?
C22 O2 C26 . . 117.5(3) ?
C18 C14 N3 . . 109.5(3) ?
C18 C14 C15 . . 123.8(3) ?
N3 C14 C15 . . 126.5(3) ?
N4 C15 C14 . . 117.1(3) ?
N4 C15 C25 . . 120.0(3) ?
C14 C15 C25 . . 122.9(3) ?
C17 C16 N4 . . 116.7(4) ?
C16 C17 C18 . . 113.0(3) ?
C14 C18 C19 . . 107.3(3) ?
C14 C18 C17 . . 119.0(3) ?
C19 C18 C17 . . 133.6(3) ?
C20 C19 C18 . . 135.7(3) ?
C20 C19 C24 . . 117.8(3) ?
C18 C19 C24 . . 106.5(3) ?
C21 C20 C19 . . 119.9(3) ?
C20 C21 C22 . . 120.9(3) ?
O2 C22 C23 . . 124.2(3) ?
O2 C22 C21 . . 113.9(3) ?
C23 C22 C21 . . 121.9(3) ?
C22 C23 C24 . . 116.4(3) ?
N3 C24 C23 . . 128.5(3) ?
N3 C24 C19 . . 108.4(3) ?
C23 C24 C19 . . 123.1(3) ?
C1 N1 H1A . . 126 ?
C11 N1 H1A . . 126 ?
C2 N2 H2A . . 118 ?
C3 N2 H2A . . 118 ?
N2 C3 H3A . . 109 ?
N2 C3 H3B . . 109 ?
C4 C3 H3A . . 109 ?
C4 C3 H3B . . 109 ?
H3A C3 H3B . . 108 ?
C3 C4 H4A . . 109 ?
C3 C4 H4B . . 109 ?
C5 C4 H4A . . 109 ?
C5 C4 H4B . . 109 ?
H4A C4 H4B . . 108 ?
C6 C7 H7A . . 121 ?
C8 C7 H7A . . 121 ?
C7 C8 H8A . . 119 ?
C9 C8 H8A . . 119 ?
C9 C10 H10A . . 122 ?
C11 C10 H10A . . 122 ?
C2 C12 H12A . . 110 ?
C2 C12 H12B . . 109 ?
C2 C12 H12C . . 109 ?
H12A C12 H12B . . 109 ?
H12A C12 H12C . . 109 ?
H12B C12 H12C . . 109 ?
O1 C13 H13A . . 109 ?
O1 C13 H13B . . 109 ?
O1 C13 H13C . . 109 ?
H13A C13 H13B . . 109 ?
H13A C13 H13C . . 109 ?
H13B C13 H13C . . 110 ?

loop_
_geom_bond_atom_site_label_1
_geom_bond_atom_site_label_2
_geom_bond_site_symmetry_2
_geom_bond_distance
_geom_bond_publ_flag
Zn1 Cl3 . 2.2536(10) ?
Zn1 Cl2 . 2.2580(10) ?
Zn1 Cl1 . 2.2765(9) ?
Zn1 Cl4 . 2.2885(10) ?
O1 C9 . 1.363(4) ?
O1 C13 . 1.417(4) ?
N1 C11 . 1.359(4) ?
N1 C1 . 1.380(4) ?
N2 C2 . 1.315(4) ?
N2 C3 . 1.463(4) ?
C1 C5 . 1.388(4) ?
C1 C2 . 1.404(4) ?
C2 C12 . 1.491(5) ?
C3 C4 . 1.490(5) ?
C4 C5 . 1.484(4) ?
C5 C6 . 1.410(5) ?
C6 C7 . 1.407(4) ?
C6 C11 . 1.412(4) ?
C7 C8 . 1.348(5) ?
C8 C9 . 1.422(5) ?
C9 C10 . 1.367(4) ?
C10 C11 . 1.403(4) ?
N3 C24 . 1.361(4) ?
N3 C14 . 1.381(4) ?
N4 C15 . 1.312(5) ?
N4 C16 . 1.450(5) ?
O2 C22 . 1.365(4) ?
O2 C26 . 1.420(4) ?
C14 C18 . 1.377(5) ?
C14 C15 . 1.400(5) ?
C15 C25 . 1.484(5) ?
C16 C17 . 1.449(6) ?
C17 C18 . 1.487(5) ?
C18 C19 . 1.409(5) ?
C19 C20 . 1.407(5) ?
C19 C24 . 1.422(4) ?
C20 C21 . 1.353(5) ?
C21 C22 . 1.420(5) ?
C22 C23 . 1.375(5) ?
C23 C24 . 1.396(5) ?
N1 H1A . 0.86 ?
N2 H2A . 0.86 ?
C3 H3A . 0.97 ?
C3 H3B . 0.97 ?
C4 H4A . 0.97 ?
C4 H4B . 0.97 ?
C7 H7A . 0.93 ?
C8 H8A . 0.93 ?
C10 H10A . 0.93 ?
C12 H12A . 0.96 ?
C12 H12B . 0.96 ?
C12 H12C . 0.96 ?
C13 H13A . 0.96 ?
C13 H13B . 0.96 ?
C13 H13C . 0.96 ?

loop_
_geom_hbond_atom_site_label_D
_geom_hbond_atom_site_label_H
_geom_hbond_atom_site_label_A
_geom_hbond_site_symmetry_A
_geom_hbond_distance_DH
_geom_hbond_distance_HA
_geom_hbond_distance_DA
_geom_hbond_angle_DHA
_geom_hbond_publ_flag
N1 H1A Cl2 1_455 0.86 2.45 3.307(3) 171 yes
N2 H2A Cl1 2_646 0.86 2.46 3.299(3) 166 yes
N3 H3C Cl3 . 0.86 2.33 3.183(3) 173 yes
N4 H4C Cl4 3_657 0.86 2.44 3.287(3) 170 yes

loop_
_geom_torsion_atom_site_label_1
_geom_torsion_atom_site_label_2
_geom_torsion_atom_site_label_3
_geom_torsion_atom_site_label_4
_geom_torsion_site_symmetry_1
_geom_torsion_site_symmetry_2
_geom_torsion_site_symmetry_3
_geom_torsion_site_symmetry_4
_geom_torsion
_geom_torsion_publ_flag
C13 O1 C9 C8 . . . . -170.7(3) n
C13 O1 C9 C10 . . . . 10.7(4) n
C11 N1 C1 C2 . . . . 177.5(3) n
C11 N1 C1 C5 . . . . 2.0(3) n
C1 N1 C11 C6 . . . . -1.3(3) n
C1 N1 C11 C10 . . . . 178.6(3) n
C3 N2 C2 C1 . . . . -5.5(5) n
C3 N2 C2 C12 . . . . 175.5(3) n
C2 N2 C3 C4 . . . . 29.2(5) n
N1 C1 C2 N2 . . . . 176.8(3) n
N1 C1 C2 C12 . . . . -4.2(6) n
C5 C1 C2 N2 . . . . -8.3(5) n
C5 C1 C2 C12 . . . . 170.7(3) n
N1 C1 C5 C4 . . . . 172.5(3) n
N1 C1 C5 C6 . . . . -1.9(3) n
C2 C1 C5 C4 . . . . -3.3(5) n
C2 C1 C5 C6 . . . . -177.7(3) n
N2 C3 C4 C5 . . . . -36.8(4) n
C3 C4 C5 C1 . . . . 25.9(4) n
C3 C4 C5 C6 . . . . -161.5(3) n
C1 C5 C6 C7 . . . . -178.5(3) n
C1 C5 C6 C11 . . . . 1.1(3) n
C4 C5 C6 C7 . . . . 8.2(6) n
C4 C5 C6 C11 . . . . -172.2(3) n
C5 C6 C7 C8 . . . . 179.2(3) n
C11 C6 C7 C8 . . . . -0.4(4) n
C5 C6 C11 N1 . . . . 0.1(3) n
C5 C6 C11 C10 . . . . -179.83 n
C7 C6 C11 N1 . . . . 179.8(3) n
C7 C6 C11 C10 . . . . -0.2(4) n
C6 C7 C8 C9 . . . . 0.9(5) n
C7 C8 C9 O1 . . . . -179.7(3) n
C7 C8 C9 C10 . . . . -1.1(5) n
O1 C9 C10 C11 . . . . 179.0(3) n
C8 C9 C10 C11 . . . . 0.5(4) n
C9 C10 C11 N1 . . . . -179.8(3) n
C9 C10 C11 C6 . . . . 0.1(4) n
